data_7248696
loop_
_publ_author_name
'Dudko, Ekaterina M.'
'Buikin, Petr A.'
'Ilyukhin, Andey B.'
'Korlyukov, Alexander A.'
'Dorovatovskii, Pavel V.'
'Simonenko, Nikolai P.'
'Kotov, Vitalii Yu.'

_publ_section_title
;
 Thermal decomposition of DMSO or DMF solvates: an advanced method for
 obtaining new hybrid bismuth(iii) halides
;
_journal_issue 26
_journal_name_full CrystEngComm
_journal_page_first 3490
_journal_page_last 3500
_journal_paper_doi 10.1039/D4CE00279B
_journal_volume 26
_journal_year 2024
_chemical_formula_moiety 'C2 H6 Bi Br4 O S, C9 H9 N'
_chemical_formula_sum 'C11 H15 Bi Br4 N O S'
_chemical_formula_weight 737.92
_space_group_crystal_system monoclinic
_space_group_IT_number 14
_space_group_name_Hall '-P 2yn'
_space_group_name_H-M_alt 'P 1 21/n 1'
_atom_sites_solution_hydrogens geom
_atom_sites_solution_primary dual
_audit_creation_date 2024-03-15
_audit_creation_method
;
Olex2 1.5
(compiled 2024.02.16 svn.r378c4104 for OlexSys, GUI svn.r6928)
;
_audit_update_record
;
2024-05-15 deposited with the CCDC.	2024-05-27 downloaded from the CCDC.
;
_cell_angle_alpha 90
_cell_angle_beta 107.555(7)
_cell_angle_gamma 90
_cell_formula_units_Z 4
_cell_length_a 11.442(3)
_cell_length_b 13.461(3)
_cell_length_c 12.460(3)
_cell_measurement_reflns_used 5870
_cell_measurement_temperature 140
_cell_measurement_theta_max 27.768
_cell_measurement_theta_min 2.288
_cell_volume 1829.7(8)
_computing_cell_refinement 'SAINT V8.40B (?, 2016)'
_computing_data_collection 'Bruker APEX3'
_computing_data_reduction 'SAINT V8.40B (?, 2016)'
_computing_molecular_graphics 'Olex2 1.5 (Dolomanov et al., 2009)'
_computing_publication_material 'Olex2 1.5 (Dolomanov et al., 2009)'
_computing_structure_refinement 'XL  (Sheldrick, 2008)'
_computing_structure_solution 'SHELXT  (Sheldrick, 2015)'
_diffrn_ambient_temperature 140
_diffrn_detector_area_resol_mean 8
_diffrn_measured_fraction_theta_full 1.000
_diffrn_measured_fraction_theta_max 1.000
_diffrn_measurement_device_type 'Bruker APEX-II CCD'
_diffrn_measurement_method '\w and \f scans'
_diffrn_radiation_monochromator graphite
_diffrn_radiation_type MoK\a
_diffrn_radiation_wavelength 0.71073
_diffrn_reflns_av_R_equivalents 0.0600
_diffrn_reflns_av_unetI/netI 0.0633
_diffrn_reflns_Laue_measured_fraction_full 1.000
_diffrn_reflns_Laue_measured_fraction_max 1.000
_diffrn_reflns_limit_h_max 14
_diffrn_reflns_limit_h_min -14
_diffrn_reflns_limit_k_max 16
_diffrn_reflns_limit_k_min -16
_diffrn_reflns_limit_l_max 15
_diffrn_reflns_limit_l_min -15
_diffrn_reflns_number 18230
_diffrn_reflns_point_group_measured_fraction_full 1.000
_diffrn_reflns_point_group_measured_fraction_max 1.000
_diffrn_reflns_theta_full 25.242
_diffrn_reflns_theta_max 26.015
_diffrn_reflns_theta_min 2.120
_diffrn_source 'sealed tube'
_diffrn_source_current 30.0
_diffrn_source_power 1.5
_diffrn_source_voltage 50.0
_diffrn_standards_number 0
_exptl_absorpt_coefficient_mu 18.476
_exptl_absorpt_correction_T_max 0.0511
_exptl_absorpt_correction_T_min 0.0097
_exptl_absorpt_correction_type multi-scan
_exptl_absorpt_process_details
;
SADABS-2016/2 (Bruker,2016/2) was used for absorption correction.
wR2(int) was 0.1692 before and 0.0587 after correction.
The Ratio of minimum to maximum transmission is 0.1898.
The \l/2 correction factor is Not present.
;
_exptl_crystal_colour colourless
_exptl_crystal_colour_primary colourless
_exptl_crystal_density_diffrn 2.679
_exptl_crystal_description prism
_exptl_crystal_F_000 1340
_exptl_crystal_size_max 0.12
_exptl_crystal_size_mid 0.07
_exptl_crystal_size_min 0.05
_refine_diff_density_max 2.216
_refine_diff_density_min -0.896
_refine_diff_density_rms 0.180
_refine_ls_extinction_coef 0.00274(14)
_refine_ls_extinction_expression Fc^*^=kFc[1+0.001xFc^2^\l^3^/sin(2\q)]^-1/4^
_refine_ls_extinction_method 'SHELXL-2018/3 (Sheldrick 2018)'
_refine_ls_goodness_of_fit_ref 1.034
_refine_ls_hydrogen_treatment constr
_refine_ls_matrix_type full
_refine_ls_number_parameters 175
_refine_ls_number_reflns 3599
_refine_ls_number_restraints 0
_refine_ls_restrained_S_all 1.034
_refine_ls_R_factor_all 0.0394
_refine_ls_R_factor_gt 0.0323
_refine_ls_shift/su_max 0.001
_refine_ls_shift/su_mean 0.000
_refine_ls_structure_factor_coef Fsqd
_refine_ls_weighting_details 'w=1/[\s^2^(Fo^2^)+2.7346P] where P=(Fo^2^+2Fc^2^)/3'
_refine_ls_weighting_scheme calc
_refine_ls_wR_factor_gt 0.0752
_refine_ls_wR_factor_ref 0.0785
_reflns_Friedel_coverage 0.000
_reflns_number_gt 3122
_reflns_number_total 3599
_reflns_threshold_expression 'I > 2\s(I)'
_cod_data_source_file d4ce00279b2.cif
_cod_data_source_block pyxk_bibr_1_4_dmso_new
_cod_depositor_comments 'Adding full bibliography for 7248691--7248702.cif.'
_cod_original_cell_volume 1829.8(8)
_cod_database_code 7248696
_shelx_shelxl_version_number 2018/3
_shelx_space_group_comment
;
The symmetry employed for this shelxl refinement is uniquely defined
by the following loop, which should always be used as a source of
symmetry information in preference to the above space-group names.
They are only intended as comments.
;
_shelx_estimated_absorpt_t_max 0.459
_shelx_estimated_absorpt_t_min 0.215
_olex2_refinement_description
;
1.a Secondary CH2 refined with riding coordinates:
 C6(H6A,H6B)
1.b Aromatic/amide H refined with riding coordinates:
 C1(H1), C2(H2), C3(H3), C4(H4), C5(H5), C8(H8), C9(H9)
1.c Idealised Me refined as rotating group:
 C10(H10A,H10B,H10C), C11(H11A,H11B,H11C)
;
_olex2_submission_special_instructions 'No special instructions were received'

loop_
_space_group_symop_operation_xyz
'x, y, z'
'-x+1/2, y+1/2, -z+1/2'
'-x, -y, -z'
'x-1/2, -y-1/2, z-1/2'

loop_
_atom_site_label
_atom_site_type_symbol
_atom_site_fract_x
_atom_site_fract_y
_atom_site_fract_z
_atom_site_U_iso_or_equiv
_atom_site_adp_type
_atom_site_occupancy
_atom_site_site_symmetry_order
_atom_site_calc_flag
_atom_site_refinement_flags_posn
_atom_site_refinement_flags_adp
_atom_site_refinement_flags_occupancy
_atom_site_disorder_assembly
_atom_site_disorder_group
Bi1 Bi 0.38616(2) 0.55578(2) 0.59907(2) 0.02595(11) Uani 1 1 d . . . . .
Br2 Br 0.59747(6) 0.64152(5) 0.73943(6) 0.03456(18) Uani 1 1 d . . . . .
Br4 Br 0.24957(6) 0.72188(5) 0.58934(6) 0.03866(19) Uani 1 1 d . . . . .
S1 S 0.14047(15) 0.48627(12) 0.34973(14) 0.0307(4) Uani 1 1 d . . . . .
O1 O 0.2088(4) 0.4632(3) 0.4724(4) 0.0342(11) Uani 1 1 d . . . . .
C10 C 0.0533(8) 0.3786(6) 0.2950(7) 0.054(2) Uani 1 1 d . . . . .
H10A H 0.107641 0.326978 0.281433 0.081 Uiso 1 1 calc R U . . .
H10B H -0.009127 0.395113 0.224070 0.081 Uiso 1 1 calc R U . . .
H10C H 0.013401 0.354181 0.349268 0.081 Uiso 1 1 calc R U . . .
C11 C 0.0195(8) 0.5663(6) 0.3531(8) 0.060(3) Uani 1 1 d . . . . .
H11A H -0.035723 0.531739 0.387220 0.089 Uiso 1 1 calc R U . . .
H11B H -0.025919 0.586300 0.276149 0.089 Uiso 1 1 calc R U . . .
H11C H 0.053100 0.625440 0.397641 0.089 Uiso 1 1 calc R U . . .
N007 N 0.2174(5) 0.1492(4) 0.4393(4) 0.0264(11) Uani 1 1 d . . . . .
C1 C 0.1048(6) 0.1144(5) 0.4279(6) 0.0307(15) Uani 1 1 d . . . . .
H1 H 0.067674 0.069200 0.368972 0.037 Uiso 1 1 calc R U . . .
C2 C 0.0425(6) 0.1439(5) 0.5012(6) 0.0341(16) Uani 1 1 d . . . . .
H2 H -0.037171 0.118946 0.494010 0.041 Uiso 1 1 calc R U . . .
C3 C 0.0979(8) 0.2105(5) 0.5854(7) 0.046(2) Uani 1 1 d . . . . .
H3 H 0.056917 0.230071 0.637983 0.055 Uiso 1 1 calc R U . . .
C4 C 0.2125(8) 0.2491(5) 0.5941(6) 0.0424(18) Uani 1 1 d . . . . .
H4 H 0.249678 0.296401 0.650776 0.051 Uiso 1 1 calc R U . . .
C5 C 0.2715(7) 0.2176(5) 0.5190(6) 0.0366(16) Uani 1 1 d . . . . .
H5 H 0.349813 0.243565 0.522877 0.044 Uiso 1 1 calc R U . . .
C6 C 0.2882(6) 0.1111(5) 0.3657(5) 0.0312(15) Uani 1 1 d . . . . .
H6A H 0.315451 0.167413 0.327976 0.037 Uiso 1 1 calc R U . . .
H6B H 0.235400 0.067498 0.306832 0.037 Uiso 1 1 calc R U . . .
C7 C 0.3981(6) 0.0536(4) 0.4348(5) 0.0266(14) Uani 1 1 d . . . . .
C8 C 0.5149(6) 0.0925(5) 0.4595(5) 0.0290(14) Uani 1 1 d . . . . .
H8 H 0.526101 0.156301 0.431605 0.035 Uiso 1 1 calc R U . . .
C9 C 0.3845(6) -0.0406(5) 0.4763(6) 0.0329(16) Uani 1 1 d . . . . .
H9 H 0.305207 -0.069171 0.460027 0.039 Uiso 1 1 calc R U . . .
Br3A Br 0.31064(6) 0.48078(5) 0.77046(6) 0.03591(18) Uani 1 1 d . . . A 1
Br1A Br 0.45485(6) 0.62927(5) 0.39690(6) 0.03089(17) Uani 1 1 d . . . . .

loop_
_atom_site_aniso_label
_atom_site_aniso_U_11
_atom_site_aniso_U_22
_atom_site_aniso_U_33
_atom_site_aniso_U_23
_atom_site_aniso_U_13
_atom_site_aniso_U_12
Bi1 0.01948(15) 0.02968(16) 0.02574(17) 0.00038(9) 0.00238(11) 0.00038(9)
Br2 0.0240(3) 0.0386(4) 0.0363(4) -0.0032(3) 0.0020(3) -0.0020(3)
Br4 0.0299(4) 0.0368(4) 0.0483(5) 0.0043(3) 0.0103(3) 0.0079(3)
S1 0.0247(8) 0.0369(9) 0.0273(9) 0.0024(7) 0.0032(7) -0.0019(7)
O1 0.032(3) 0.035(2) 0.031(3) 0.007(2) 0.002(2) -0.004(2)
C10 0.058(5) 0.048(5) 0.039(5) 0.001(4) -0.011(4) -0.011(4)
C11 0.039(5) 0.078(6) 0.046(5) -0.016(4) -0.010(4) 0.023(4)
N007 0.022(3) 0.028(3) 0.027(3) 0.004(2) 0.004(2) 0.004(2)
C1 0.024(3) 0.040(4) 0.022(3) -0.001(3) -0.003(3) 0.000(3)
C2 0.023(3) 0.040(4) 0.041(4) 0.008(3) 0.013(3) 0.005(3)
C3 0.070(6) 0.035(4) 0.044(5) 0.009(3) 0.034(4) 0.022(4)
C4 0.065(5) 0.027(3) 0.035(4) -0.007(3) 0.015(4) 0.000(3)
C5 0.034(4) 0.031(4) 0.040(4) 0.003(3) 0.005(3) -0.003(3)
C6 0.023(3) 0.042(4) 0.026(4) -0.001(3) 0.004(3) 0.008(3)
C7 0.019(3) 0.036(4) 0.023(4) -0.002(3) 0.003(3) 0.003(3)
C8 0.025(3) 0.030(3) 0.028(4) 0.005(3) 0.003(3) 0.000(3)
C9 0.020(3) 0.039(4) 0.041(4) 0.000(3) 0.011(3) -0.001(3)
Br3A 0.0333(4) 0.0399(4) 0.0323(4) -0.0003(3) 0.0067(3) -0.0043(3)
Br1A 0.0276(3) 0.0331(3) 0.0285(4) -0.0008(3) 0.0033(3) -0.0008(3)

loop_
_atom_type_symbol
_atom_type_description
_atom_type_scat_dispersion_real
_atom_type_scat_dispersion_imag
_atom_type_scat_source
C C 0.0033 0.0016 'International Tables Vol C Tables 4.2.6.8 and 6.1.1.4'
H H 0.0000 0.0000 'International Tables Vol C Tables 4.2.6.8 and 6.1.1.4'
Bi Bi -4.1077 10.2566 'International Tables Vol C Tables 4.2.6.8 and 6.1.1.4'
Br Br -0.2901 2.4595 'International Tables Vol C Tables 4.2.6.8 and 6.1.1.4'
N N 0.0061 0.0033 'International Tables Vol C Tables 4.2.6.8 and 6.1.1.4'
O O 0.0106 0.0060 'International Tables Vol C Tables 4.2.6.8 and 6.1.1.4'
S S 0.1246 0.1234 'International Tables Vol C Tables 4.2.6.8 and 6.1.1.4'

loop_
_geom_angle_atom_site_label_1
_geom_angle_atom_site_label_2
_geom_angle_atom_site_label_3
_geom_angle
_geom_angle_site_symmetry_1
_geom_angle_site_symmetry_3
_geom_angle_publ_flag
Br2 Bi1 Br1A 85.86(3) . 3_666 ?
Br2 Bi1 Br1A 89.60(3) . . ?
Br4 Bi1 Br2 93.80(3) . . ?
Br4 Bi1 Br3A 91.48(3) . . ?
Br4 Bi1 Br1A 177.77(2) . 3_666 ?
Br4 Bi1 Br1A 89.09(2) . . ?
O1 Bi1 Br2 174.15(11) . . ?
O1 Bi1 Br4 92.04(11) . . ?
O1 Bi1 Br3A 85.47(11) . . ?
O1 Bi1 Br1A 88.29(11) . 3_666 ?
O1 Bi1 Br1A 90.15(11) . . ?
Br3A Bi1 Br2 94.71(3) . . ?
Br3A Bi1 Br1A 175.60(2) . . ?
Br3A Bi1 Br1A 90.74(2) . 3_666 ?
Br1A Bi1 Br1A 88.71(2) . 3_666 ?
O1 S1 C10 106.1(3) . . ?
O1 S1 C11 105.6(4) . . ?
C11 S1 C10 98.9(4) . . ?
S1 O1 Bi1 127.3(2) . . ?
S1 C10 H10A 109.5 . . ?
S1 C10 H10B 109.5 . . ?
S1 C10 H10C 109.5 . . ?
H10A C10 H10B 109.5 . . ?
H10A C10 H10C 109.5 . . ?
H10B C10 H10C 109.5 . . ?
S1 C11 H11A 109.5 . . ?
S1 C11 H11B 109.5 . . ?
S1 C11 H11C 109.5 . . ?
H11A C11 H11B 109.5 . . ?
H11A C11 H11C 109.5 . . ?
H11B C11 H11C 109.5 . . ?
C1 N007 C5 121.7(6) . . ?
C1 N007 C6 120.1(5) . . ?
C5 N007 C6 118.2(5) . . ?
N007 C1 H1 119.8 . . ?
N007 C1 C2 120.3(6) . . ?
C2 C1 H1 119.8 . . ?
C1 C2 H2 120.6 . . ?
C1 C2 C3 118.8(6) . . ?
C3 C2 H2 120.6 . . ?
C2 C3 H3 119.7 . . ?
C2 C3 C4 120.7(7) . . ?
C4 C3 H3 119.7 . . ?
C3 C4 H4 120.7 . . ?
C5 C4 C3 118.6(7) . . ?
C5 C4 H4 120.7 . . ?
N007 C5 C4 119.9(6) . . ?
N007 C5 H5 120.0 . . ?
C4 C5 H5 120.0 . . ?
N007 C6 H6A 109.7 . . ?
N007 C6 H6B 109.7 . . ?
N007 C6 C7 109.9(5) . . ?
H6A C6 H6B 108.2 . . ?
C7 C6 H6A 109.7 . . ?
C7 C6 H6B 109.7 . . ?
C8 C7 C6 121.2(6) . . ?
C8 C7 C9 118.0(6) . . ?
C9 C7 C6 120.8(6) . . ?
C7 C8 H8 119.3 . . ?
C9 C8 C7 121.3(6) 3_656 . ?
C9 C8 H8 119.3 3_656 . ?
C7 C9 H9 119.7 . . ?
C8 C9 C7 120.6(6) 3_656 . ?
C8 C9 H9 119.7 3_656 . ?
Bi1 Br1A Bi1 91.29(2) . 3_666 ?

loop_
_geom_bond_atom_site_label_1
_geom_bond_atom_site_label_2
_geom_bond_distance
_geom_bond_site_symmetry_2
_geom_bond_publ_flag
Bi1 Br2 2.7724(9) . ?
Bi1 Br4 2.7096(8) . ?
Bi1 O1 2.496(5) . ?
Bi1 Br3A 2.7276(9) . ?
Bi1 Br1A 3.0227(9) . ?
Bi1 Br1A 3.0761(9) 3_666 ?
S1 O1 1.524(5) . ?
S1 C10 1.775(8) . ?
S1 C11 1.764(8) . ?
C10 H10A 0.9800 . ?
C10 H10B 0.9800 . ?
C10 H10C 0.9800 . ?
C11 H11A 0.9800 . ?
C11 H11B 0.9800 . ?
C11 H11C 0.9800 . ?
N007 C1 1.338(8) . ?
N007 C5 1.359(8) . ?
N007 C6 1.486(8) . ?
C1 H1 0.9500 . ?
C1 C2 1.376(9) . ?
C2 H2 0.9500 . ?
C2 C3 1.380(10) . ?
C3 H3 0.9500 . ?
C3 C4 1.384(11) . ?
C4 H4 0.9500 . ?
C4 C5 1.376(10) . ?
C5 H5 0.9500 . ?
C6 H6A 0.9900 . ?
C6 H6B 0.9900 . ?
C6 C7 1.506(8) . ?
C7 C8 1.380(9) . ?
C7 C9 1.395(8) . ?
C8 H8 0.9500 . ?
C8 C9 1.378(9) 3_656 ?
C9 H9 0.9500 . ?

loop_
_geom_torsion_atom_site_label_1
_geom_torsion_atom_site_label_2
_geom_torsion_atom_site_label_3
_geom_torsion_atom_site_label_4
_geom_torsion
_geom_torsion_site_symmetry_1
_geom_torsion_site_symmetry_2
_geom_torsion_site_symmetry_3
_geom_torsion_site_symmetry_4
_geom_torsion_publ_flag
C10 S1 O1 Bi1 164.8(4) . . . . ?
C11 S1 O1 Bi1 -90.8(4) . . . . ?
N007 C1 C2 C3 0.7(10) . . . . ?
N007 C6 C7 C8 -106.4(7) . . . . ?
N007 C6 C7 C9 73.4(8) . . . . ?
C1 N007 C5 C4 3.2(10) . . . . ?
C1 N007 C6 C7 -113.3(6) . . . . ?
C1 C2 C3 C4 1.8(10) . . . . ?
C2 C3 C4 C5 -1.8(11) . . . . ?
C3 C4 C5 N007 -0.7(10) . . . . ?
C5 N007 C1 C2 -3.2(9) . . . . ?
C5 N007 C6 C7 65.1(7) . . . . ?
C6 N007 C1 C2 175.2(6) . . . . ?
C6 N007 C5 C4 -175.2(6) . . . . ?
C6 C7 C8 C9 179.3(6) . . . 3_656 ?
C6 C7 C9 C8 -179.3(6) . . . 3_656 ?
C8 C7 C9 C8 0.4(11) . . . 3_656 ?
C9 C7 C8 C9 -0.5(11) . . . 3_656 ?
